data_4341890
loop_
_publ_author_name
'Park, Jesse G.'
'Jeon, Ie-Rang'
'Harris, T. David'

_publ_section_title
;
 Electronic Effects of Ligand Substitution on Spin Crossover in a Series
 of Diiminoquinonoid-Bridged Fe(II)2 Complexes.
;
_journal_issue 1
_journal_name_full 'Inorganic chemistry'
_journal_page_first 359
_journal_page_last 369
_journal_paper_doi 10.1021/ic5025586
_journal_volume 54
_journal_year 2015
_chemical_formula_moiety '2(C32 H12 B F24), C54 H46 Br2 Fe2 N10 O2, C4 O'
_chemical_formula_sum 'C128 H92 B2 Br2 F48 Fe2 N10 O3'
_chemical_formula_weight 3023.25
_chemical_name_systematic
;
 ?
;
_space_group_crystal_system triclinic
_space_group_IT_number 2
_space_group_name_Hall '-P 1'
_space_group_name_H-M_alt 'P -1'
_symmetry_space_group_name_Hall '-P 1'
_symmetry_space_group_name_H-M 'P -1'
_atom_sites_solution_hydrogens geom
_atom_sites_solution_primary direct
_audit_creation_date 2014-10-02
_audit_creation_method
;
Olex2 1.2
(compiled 2014.02.28 svn.r2899 for OlexSys, GUI svn.r4781)
;
_cell_angle_alpha 84.820(2)
_cell_angle_beta 76.042(2)
_cell_angle_gamma 77.842(2)
_cell_formula_units_Z 1
_cell_length_a 12.4619(5)
_cell_length_b 17.1585(8)
_cell_length_c 17.9518(8)
_cell_measurement_reflns_used 9944
_cell_measurement_temperature 225(2)
_cell_measurement_theta_max 65.09
_cell_measurement_theta_min 4.97
_cell_volume 3638.5(3)
_computing_cell_refinement 'SAINT v8.27A (Bruker, 2012)'
_computing_data_reduction 'SAINT v8.27A (Bruker, 2012)'
_computing_molecular_graphics 'Olex2 (Dolomanov et al., 2009)'
_computing_publication_material 'Olex2 (Dolomanov et al., 2009)'
_computing_structure_refinement 'ShelXL (Sheldrick, 2008)'
_computing_structure_solution 'ShelXS (Sheldrick, 2008)'
_diffrn_ambient_temperature 224.98
_diffrn_detector 'Bruker APEX2 area detector'
_diffrn_detector_area_resol_mean 7.9
_diffrn_detector_type 'CCD area detector'
_diffrn_measured_fraction_theta_full 0.926
_diffrn_measured_fraction_theta_max 0.982
_diffrn_measurement_device 'three-circle diffractometer'
_diffrn_measurement_device_type 'Bruker APEX-II CCD'
_diffrn_measurement_method '\f and \w scans'
_diffrn_radiation_monochromator graphite
_diffrn_radiation_probe x-ray
_diffrn_radiation_type CuK\a
_diffrn_radiation_wavelength 1.54178
_diffrn_reflns_av_R_equivalents 0.0245
_diffrn_reflns_av_unetI/netI 0.0303
_diffrn_reflns_Laue_measured_fraction_full 0.926
_diffrn_reflns_Laue_measured_fraction_max 0.982
_diffrn_reflns_limit_h_max 13
_diffrn_reflns_limit_h_min -14
_diffrn_reflns_limit_k_max 19
_diffrn_reflns_limit_k_min -20
_diffrn_reflns_limit_l_max 21
_diffrn_reflns_limit_l_min -20
_diffrn_reflns_number 35141
_diffrn_reflns_point_group_measured_fraction_full 0.926
_diffrn_reflns_point_group_measured_fraction_max 0.982
_diffrn_reflns_theta_full 67.679
_diffrn_reflns_theta_max 65.086
_diffrn_reflns_theta_min 3.727
_diffrn_source 'microfocus sealed X-ray tube'
_diffrn_source_type 'Incoatec I\ms'
_diffrn_standards_number 0
_exptl_absorpt_coefficient_mu 3.237
_exptl_absorpt_correction_T_max 0.7526
_exptl_absorpt_correction_T_min 0.5214
_exptl_absorpt_correction_type empirical
_exptl_absorpt_process_details
;
SADABS-2012/1 (Bruker,2012) was used for absorption correction.
wR2(int) was 0.0821 before and 0.0358 after correction.
The Ratio of minimum to maximum transmission is 0.6928.
The \l/2 correction factor is 0.0015.
;
_exptl_crystal_colour 'clear greenish brown'
_exptl_crystal_colour_lustre clear
_exptl_crystal_colour_modifier greenish
_exptl_crystal_colour_primary brown
_exptl_crystal_density_diffrn 1.380
_exptl_crystal_description block
_exptl_crystal_F_000 1518
_exptl_crystal_size_max 0.534
_exptl_crystal_size_mid 0.292
_exptl_crystal_size_min 0.267
_refine_diff_density_max 0.837
_refine_diff_density_min -0.784
_refine_diff_density_rms 0.084
_refine_ls_extinction_method none
_refine_ls_goodness_of_fit_ref 1.079
_refine_ls_hydrogen_treatment constr
_refine_ls_matrix_type full
_refine_ls_number_parameters 862
_refine_ls_number_reflns 12189
_refine_ls_number_restraints 7
_refine_ls_restrained_S_all 1.087
_refine_ls_R_factor_all 0.0702
_refine_ls_R_factor_gt 0.0663
_refine_ls_shift/su_max 0.001
_refine_ls_shift/su_mean 0.000
_refine_ls_structure_factor_coef Fsqd
_refine_ls_weighting_details 'w=1/[\s^2^(Fo^2^)+(0.1410P)^2^+2.5350P] where P=(Fo^2^+2Fc^2^)/3'
_refine_ls_weighting_scheme calc
_refine_ls_wR_factor_gt 0.2021
_refine_ls_wR_factor_ref 0.2079
_reflns_Friedel_coverage 0.000
_reflns_number_gt 11115
_reflns_number_total 12189
_reflns_threshold_expression 'I > 2\s(I)'
_cod_data_source_file ic5025586_si_002.cif
_cod_data_source_block compound_2_225k
_cod_depositor_comments 'Adding full bibliography for 4341887--4341894.cif.'
_cod_database_code 4341890
_shelxl_version_number 2013-4
_shelx_space_group_comment
;
The symmetry employed for this shelxl refinement is uniquely defined
by the following loop, which should always be used as a source of
symmetry information in preference to the above space-group names.
They are only intended as comments.
;
_olex2_refinement_description
;
1. Others
 Fixed Sof: O1(0.5) C5(0.5) C10(0.5) C11(0.5) C13(0.5)
 Fixed Uiso: H16(0.053) H20(0.056) H22(0.058) H25(0.058) H27(0.061) H28(0.058)
 H35(0.068) H39(0.07) H42(0.067) H52(0.075) H77(0.091) H87(0.086) H1(0.099)
 H2(0.071) H3(0.107) H4(0.095) H15(0.071) H40A(0.083) H40B(0.083) H53(0.07)
 H56(0.073) H58(0.088) H62(0.087) H66A(0.088) H66B(0.088) H67A(0.084)
 H67B(0.084) H70(0.084) H71(0.084) H72(0.1) H80(0.089) H82(0.097) H84(0.15)
 H104(0.12) H105(0.132)
 Fixed X: H16(0.8861) H20(0.8527) H22(1.0661) H25(0.6065) H27(0.7105)
 H28(1.2204) H35(0.9883) H39(0.7403) H42(0.5283) H52(0.8783) H77(0.7159)
 H87(0.8879) H1(1.0173) H2(0.8229) H3(1.0997) H4(0.9889) H15(0.7932)
 H40A(0.7152) H40B(0.6836) H53(0.3497) H56(0.5173) H58(0.7766) H62(0.3452)
 H66A(0.8555) H66B(0.7956) H67A(0.8649) H67B(0.8736) H70(0.2485) H71(0.5391)
 H72(0.5477) H80(0.5385) H82(0.666) H84(0.8097) H104(0.894) H105(0.635)
 Fixed Y: H16(0.5605) H20(0.5999) H22(0.7334) H25(0.7522) H27(0.6749)
 H28(0.5099) H35(0.7203) H39(0.8801) H42(0.5995) H52(0.8534) H77(0.8332)
 H87(0.9351) H1(0.4259) H2(0.4507) H3(0.3577) H4(0.315) H15(0.3412)
 H40A(0.1668) H40B(0.144) H53(0.3394) H56(0.499) H58(0.3895) H62(0.1895)
 H66A(0.3032) H66B(0.2606) H67A(0.1614) H67B(0.2467) H70(0.2851) H71(0.1468)
 H72(0.2566) H80(0.5718) H82(0.5171) H84(0.0871) H104(0.1032) H105(0.1645)
 Fixed Z: H16(0.8214) H20(0.9579) H22(0.7923) H25(0.8826) H27(0.7621)
 H28(0.7287) H35(0.9413) H39(0.8773) H42(1.0622) H52(0.7475) H77(0.5831)
 H87(1.0351) H1(0.5744) H2(0.6198) H3(0.4625) H4(0.3953) H15(0.4383)
 H40A(0.7941) H40B(0.7198) H53(0.7433) H56(0.7243) H58(0.8663) H62(0.9281)
 H66A(0.7232) H66B(0.799) H67A(0.6597) H67B(0.6195) H70(0.8534) H71(0.8848)
 H72(0.5186) H80(0.8205) H82(0.8926) H84(0.4324) H104(0.5307) H105(0.4266)
;
_olex2_computing_structure_refinement_long 'ShelXL (Sheldrick, 2008)'
_olex2_computing_structure_solution_long 'ShelXS (Sheldrick, 2008)'
_olex2_submission_special_instructions 'No special instructions were received'

loop_
_space_group_symop_operation_xyz
'x, y, z'
'-x, -y, -z'

loop_
_atom_site_label
_atom_site_type_symbol
_atom_site_fract_x
_atom_site_fract_y
_atom_site_fract_z
_atom_site_U_iso_or_equiv
_atom_site_adp_type
_atom_site_occupancy
_atom_site_site_symmetry_order
_atom_site_calc_flag
_atom_site_refinement_flags_posn
_atom_site_refinement_flags_occupancy
_atom_site_disorder_assembly
_atom_site_disorder_group
F1 F 1.1415(2) 0.38985(15) 0.7496(2) 0.0893(9) Uani 1 1 d . . . .
F2 F 0.9941(3) 0.41001(16) 0.84037(17) 0.0847(8) Uani 1 1 d . . . .
F4 F 0.9789(3) 0.42899(18) 0.7255(2) 0.0956(10) Uani 1 1 d . . . .
F9 F 0.8073(8) 0.9885(3) 0.6605(4) 0.205(4) Uani 1 1 d . . . .
F10 F 0.8241(9) 0.9414(4) 0.5538(3) 0.237(4) Uani 1 1 d . . . .
F11 F 0.9457(7) 0.9219(4) 0.6074(5) 0.213(4) Uani 1 1 d . . . .
C9 C 1.1580(3) 0.6262(2) 0.7554(2) 0.0480(8) Uani 1 1 d . . . .
C14 C 0.9562(3) 0.6576(2) 0.8145(2) 0.0453(7) Uani 1 1 d . . . .
C16 C 0.9550(3) 0.5780(2) 0.80592(19) 0.0443(7) Uani 1 1 d . . . .
H16 H 0.8861 0.5605 0.8214 0.053 Uiso 1 1 calc R . . .
C17 C 0.7458(3) 0.6816(2) 0.90825(19) 0.0434(7) Uani 1 1 d . . . .
C19 C 1.0520(3) 0.5233(2) 0.77516(19) 0.0458(7) Uani 1 1 d . . . .
C20 C 0.7759(3) 0.6210(2) 0.96079(19) 0.0465(7) Uani 1 1 d . . . .
H20 H 0.8527 0.5999 0.9579 0.056 Uiso 1 1 calc R . . .
C21 C 0.8619(3) 0.7896(2) 0.8986(2) 0.0493(8) Uani 1 1 d . . . .
C22 C 1.0610(3) 0.6802(2) 0.7880(2) 0.0486(8) Uani 1 1 d . . . .
H22 H 1.0661 0.7334 0.7923 0.058 Uiso 1 1 calc R . . .
C23 C 0.7974(3) 0.7594(2) 0.7697(2) 0.0477(8) Uani 1 1 d . . . .
C24 C 1.0431(3) 0.4387(2) 0.7726(2) 0.0566(9) Uani 1 1 d . . . .
C25 C 0.6304(3) 0.7109(2) 0.9166(2) 0.0481(8) Uani 1 1 d . . . .
H25 H 0.6065 0.7522 0.8826 0.058 Uiso 1 1 calc R . . .
C27 C 0.7332(3) 0.7212(2) 0.7369(2) 0.0511(8) Uani 1 1 d . . . .
H27 H 0.7105 0.6749 0.7621 0.061 Uiso 1 1 calc R . . .
C28 C 1.1548(3) 0.5466(2) 0.7495(2) 0.0480(8) Uani 1 1 d . . . .
H28 H 1.2204 0.5099 0.7287 0.058 Uiso 1 1 calc R . . .
C35 C 0.9402(3) 0.7707(2) 0.9451(2) 0.0567(9) Uani 1 1 d . . . .
H35 H 0.9883 0.7203 0.9413 0.068 Uiso 1 1 calc R . . .
C37 C 1.2672(3) 0.6537(2) 0.7300(2) 0.0543(8) Uani 1 1 d . . . .
C39 C 0.7947(3) 0.8648(2) 0.9069(2) 0.0582(9) Uani 1 1 d . . . .
H39 H 0.7403 0.8801 0.8773 0.070 Uiso 1 1 calc R . . .
C41 C 0.5490(3) 0.6813(2) 0.9734(2) 0.0531(8) Uani 1 1 d . . . .
C42 C 0.5821(3) 0.6204(2) 1.0241(2) 0.0561(9) Uani 1 1 d . . . .
H42 H 0.5283 0.5995 1.0622 0.067 Uiso 1 1 calc R . . .
C44 C 0.6960(3) 0.5909(2) 1.0173(2) 0.0511(8) Uani 1 1 d . . . .
C47 C 0.7333(4) 0.5245(3) 1.0697(2) 0.0662(11) Uani 1 1 d . . . .
C52 C 0.8326(4) 0.8266(3) 0.7285(2) 0.0628(10) Uani 1 1 d . . . .
H52 H 0.8783 0.8534 0.7475 0.075 Uiso 1 1 calc R . . .
C54 C 0.7013(4) 0.7482(3) 0.6689(2) 0.0614(10) Uani 1 1 d . . . .
C57 C 0.4273(4) 0.7145(3) 0.9784(2) 0.0691(12) Uani 1 1 d . . . .
C63 C 0.8040(4) 0.9190(3) 0.9573(3) 0.0675(11) Uani 1 1 d . . . .
C68 C 0.6288(4) 0.7061(3) 0.6398(3) 0.0753(12) Uani 1 1 d . . . .
C69 C 0.7282(6) 0.9985(4) 0.9629(4) 0.0987(19) Uani 1 1 d . . . .
C77 C 0.7360(5) 0.8147(3) 0.6297(3) 0.0757(12) Uani 1 1 d . . . .
H77 H 0.7159 0.8332 0.5831 0.091 Uiso 1 1 calc R . . .
C79 C 0.9495(4) 0.8234(3) 0.9965(3) 0.0674(11) Uani 1 1 d . . . .
C85 C 0.8012(5) 0.8540(3) 0.6604(3) 0.0757(12) Uani 1 1 d . . . .
C87 C 0.8811(4) 0.8985(3) 1.0014(3) 0.0721(12) Uani 1 1 d . . . .
H87 H 0.8879 0.9351 1.0351 0.086 Uiso 1 1 calc R . . .
C92 C 1.0300(6) 0.7992(4) 1.0450(4) 0.0951(17) Uani 1 1 d . . . .
C98 C 0.8377(9) 0.9281(4) 0.6215(4) 0.111(2) Uani 1 1 d . . . .
B50 B 0.8410(3) 0.7223(2) 0.8470(2) 0.0456(8) Uani 1 1 d . . . .
F1A F 0.5222(14) 0.7355(12) 0.6691(10) 0.1043(12) Uani 0.300(10) 1 d . P A 1
F1D F 1.1156(9) 0.7278(7) 1.0201(6) 0.1418(17) Uani 0.573(6) 1 d . P B 1
F1F F 0.9811(8) 0.7779(6) 1.1175(6) 0.1418(17) Uani 0.573(6) 1 d . P B 1
F3 F 1.2592(6) 0.7285(5) 0.7022(5) 0.0782(7) Uani 0.501(9) 1 d . P C 1
F5 F 1.3396(6) 0.6110(5) 0.6708(5) 0.0782(7) Uani 0.501(9) 1 d . P C 1
F6 F 1.3234(6) 0.6470(5) 0.7847(4) 0.0782(7) Uani 0.501(9) 1 d . P C 1
F7 F 0.6697(9) 0.5121(4) 1.1341(5) 0.0992(10) Uani 0.533(5) 1 d . P D 1
F8 F 0.6359(15) 0.6300(12) 0.6500(10) 0.1043(12) Uani 0.300(10) 1 d . P A 1
F12 F 0.654(3) 1.008(2) 0.916(3) 0.169(4) Uani 0.162(8) 1 d . P E 1
F13 F 0.659(3) 1.005(2) 1.032(2) 0.169(4) Uani 0.162(8) 1 d . P E 1
F14 F 0.760(2) 1.053(2) 0.967(4) 0.169(4) Uani 0.162(8) 1 d . P E 1
F15 F 0.3625(6) 0.6978(6) 1.0412(5) 0.1076(14) Uani 0.524(5) 1 d . P F 1
F16 F 0.4092(5) 0.7975(5) 0.9776(5) 0.1076(14) Uani 0.524(5) 1 d . P F 1
F17 F 0.3980(5) 0.7106(6) 0.9143(5) 0.1076(14) Uani 0.524(5) 1 d . P F 1
F18 F 0.8295(7) 0.5402(5) 1.0909(4) 0.0992(10) Uani 0.533(5) 1 d . P D 1
F19 F 0.7800(7) 0.4561(4) 1.0336(4) 0.0992(10) Uani 0.533(5) 1 d . P D 1
F21 F 0.6521(14) 0.7165(13) 0.5635(12) 0.1043(12) Uani 0.300(10) 1 d . P A 1
F23 F 1.0862(9) 0.8545(7) 1.0535(6) 0.1418(17) Uani 0.573(6) 1 d . P B 1
F1C F 0.5353(5) 0.6954(5) 0.6918(4) 0.1043(12) Uani 0.700(10) 1 d . P A 2
F1E F 1.0575(13) 0.7263(11) 1.0621(9) 0.1418(17) Uani 0.427(6) 1 d . P B 2
F1G F 1.1326(10) 0.7948(9) 1.0039(7) 0.1418(17) Uani 0.427(6) 1 d . P B 2
F3A F 1.2587(6) 0.7139(5) 0.6777(5) 0.0782(7) Uani 0.499(9) 1 d . P C 2
F5A F 1.2949(6) 0.6822(6) 0.7890(4) 0.0782(7) Uani 0.499(9) 1 d . P C 2
F6A F 1.3530(6) 0.5964(5) 0.6991(5) 0.0782(7) Uani 0.499(9) 1 d . P C 2
F7A F 0.8409(8) 0.5026(5) 1.0668(5) 0.0992(10) Uani 0.467(5) 1 d . P D 2
F12A F 0.6205(5) 0.9963(3) 0.9809(7) 0.169(4) Uani 0.838(8) 1 d . P E 2
F13A F 0.7449(7) 1.0415(4) 0.8969(4) 0.162(3) Uani 0.838(8) 1 d . P E 2
F14A F 0.7434(8) 1.0450(4) 1.0132(5) 0.161(4) Uani 0.838(8) 1 d . P E 2
F15A F 0.3715(5) 0.6589(6) 0.9720(7) 0.133(4) Uani 0.476(5) 1 d . P F 2
F16A F 0.4040(6) 0.7750(6) 0.9313(6) 0.1076(14) Uani 0.476(5) 1 d . P F 2
F17A F 0.3706(7) 0.7396(6) 1.0497(6) 0.1076(14) Uani 0.476(5) 1 d . P F 2
F18A F 0.6746(10) 0.5420(5) 1.1447(6) 0.0992(10) Uani 0.467(5) 1 d . P D 2
F19A F 0.6989(8) 0.4576(4) 1.0581(4) 0.0992(10) Uani 0.467(5) 1 d . P D 2
F20 F 0.6813(6) 0.6267(5) 0.6277(4) 0.1043(12) Uani 0.700(10) 1 d . P A 2
F22 F 0.6017(9) 0.7330(6) 0.5747(5) 0.135(3) Uani 0.700(10) 1 d . P A 2
F24 F 1.0310(12) 0.8536(10) 1.0936(8) 0.1418(17) Uani 0.427(6) 1 d . P B 2
Br1 Br 0.74542(3) 0.55671(2) 0.43404(2) 0.05125(16) Uani 1 1 d . . . .
Fe2 Fe 0.60381(4) 0.33336(3) 0.65393(3) 0.04487(17) Uani 1 1 d . . . .
O2 O 0.4668(2) 0.39193(15) 0.61927(14) 0.0495(6) Uani 1 1 d . . . .
N3 N 0.4986(3) 0.27462(18) 0.74664(17) 0.0509(7) Uani 1 1 d . . . .
N4 N 0.6697(2) 0.41207(17) 0.56149(15) 0.0426(6) Uani 1 1 d . . . .
N6 N 0.6325(3) 0.40336(19) 0.73743(17) 0.0512(7) Uani 1 1 d . . . .
N15 N 0.7354(3) 0.2487(2) 0.70708(19) 0.0561(7) Uani 1 1 d . . . .
N30 N 0.6670(3) 0.2366(2) 0.5774(2) 0.0645(9) Uani 1 1 d . . . .
C1 C 0.9716(4) 0.4087(4) 0.5470(3) 0.0821(15) Uani 1 1 d . . . .
H1 H 1.0173 0.4259 0.5744 0.099 Uiso 1 1 calc R . . .
C2 C 0.8558(3) 0.4242(3) 0.5738(2) 0.0595(9) Uani 1 1 d . . . .
H2 H 0.8229 0.4507 0.6198 0.071 Uiso 1 1 calc R . . .
C3 C 1.0209(4) 0.3681(4) 0.4803(3) 0.0888(16) Uani 1 1 d . . . .
H3 H 1.0997 0.3577 0.4625 0.107 Uiso 1 1 calc R . . .
C4 C 0.9551(4) 0.3430(3) 0.4403(3) 0.0795(13) Uani 1 1 d . . . .
H4 H 0.9889 0.3150 0.3953 0.095 Uiso 1 1 calc R . . .
C6 C 0.5953(3) 0.45917(19) 0.52961(17) 0.0384(6) Uani 1 1 d . . . .
C7 C 0.4778(3) 0.44401(19) 0.56305(18) 0.0397(6) Uani 1 1 d . . . .
C8 C 0.6092(3) 0.51883(19) 0.46953(17) 0.0386(6) Uani 1 1 d . . . .
C12 C 0.7886(3) 0.4007(2) 0.5323(2) 0.0454(7) Uani 1 1 d . . . .
C15 C 0.8383(3) 0.3588(3) 0.4659(2) 0.0589(9) Uani 1 1 d . . . .
H15 H 0.7932 0.3412 0.4383 0.071 Uiso 1 1 calc R . . .
C26 C 0.7081(3) 0.3719(3) 0.7784(2) 0.0545(9) Uani 1 1 d . . . .
C29 C 0.5537(4) 0.2183(2) 0.7876(2) 0.0554(9) Uani 1 1 d . . . .
C40 C 0.6770(4) 0.1881(3) 0.7527(3) 0.0689(11) Uani 1 1 d . . . .
H40A H 0.7152 0.1668 0.7941 0.083 Uiso 1 1 calc R . . .
H40B H 0.6836 0.1440 0.7198 0.083 Uiso 1 1 calc R . . .
C46 C 0.7683(4) 0.1922(2) 0.5805(3) 0.0694(12) Uani 1 1 d . . . .
C53 C 0.3879(3) 0.2991(3) 0.7719(2) 0.0586(9) Uani 1 1 d . . . .
H53 H 0.3497 0.3394 0.7433 0.070 Uiso 1 1 calc R . . .
C56 C 0.5706(4) 0.4767(2) 0.7533(2) 0.0611(9) Uani 1 1 d . . . .
H56 H 0.5173 0.4990 0.7243 0.073 Uiso 1 1 calc R . . .
C58 C 0.7233(4) 0.4125(4) 0.8374(3) 0.0729(13) Uani 1 1 d . . . .
H58 H 0.7766 0.3895 0.8663 0.088 Uiso 1 1 calc R . . .
C62 C 0.3840(4) 0.2108(3) 0.8818(3) 0.0726(12) Uani 1 1 d . . . .
H62 H 0.3452 0.1895 0.9281 0.087 Uiso 1 1 calc R . . .
C66 C 0.7824(4) 0.2934(3) 0.7533(3) 0.0732(12) Uani 1 1 d . . . .
H66A H 0.8555 0.3032 0.7232 0.088 Uiso 1 1 calc R . . .
H66B H 0.7956 0.2606 0.7990 0.088 Uiso 1 1 calc R . . .
C67 C 0.8214(4) 0.2108(3) 0.6414(3) 0.0702(11) Uani 1 1 d . . . .
H67A H 0.8649 0.1614 0.6597 0.084 Uiso 1 1 calc R . . .
H67B H 0.8736 0.2467 0.6195 0.084 Uiso 1 1 calc R . . .
C70 C 0.3271(4) 0.2680(3) 0.8382(3) 0.0698(11) Uani 1 1 d . . . .
H70 H 0.2485 0.2851 0.8534 0.084 Uiso 1 1 calc R . . .
C71 C 0.4986(4) 0.1856(3) 0.8562(3) 0.0698(11) Uani 1 1 d . . . .
H71 H 0.5391 0.1468 0.8848 0.084 Uiso 1 1 calc R . . .
C72 C 0.6188(6) 0.2256(3) 0.5207(3) 0.0833(14) Uani 1 1 d . . . .
H72 H 0.5477 0.2566 0.5186 0.100 Uiso 1 1 calc R . . .
C80 C 0.5825(4) 0.5204(3) 0.8110(3) 0.0738(12) Uani 1 1 d . . . .
H80 H 0.5385 0.5718 0.8205 0.089 Uiso 1 1 calc R . . .
C82 C 0.6575(5) 0.4885(4) 0.8528(3) 0.0808(14) Uani 1 1 d . . . .
H82 H 0.6660 0.5171 0.8926 0.097 Uiso 1 1 calc R . . .
C84 C 0.7733(10) 0.1251(4) 0.4696(4) 0.125(3) Uani 1 1 d . . . .
H84 H 0.8097 0.0871 0.4324 0.150 Uiso 1 1 calc R . . .
C104 C 0.8237(7) 0.1347(3) 0.5273(3) 0.100(2) Uani 1 1 d . . . .
H104 H 0.8940 0.1032 0.5307 0.120 Uiso 1 1 calc R . . .
C105 C 0.6700(8) 0.1708(4) 0.4659(4) 0.110(2) Uani 1 1 d . . . .
H105 H 0.6350 0.1645 0.4266 0.132 Uiso 1 1 calc R . . .
O1 O 0.2513(17) 0.2011(13) 0.6540(13) 0.211(5) Uani 0.5 1 d . P . .
C5 C 0.086(2) 0.189(2) 0.660(2) 0.211(5) Uani 0.5 1 d . P . .
C10 C 0.142(3) 0.157(2) 0.5968(19) 0.211(5) Uani 0.5 1 d . P . .
C11 C 0.140(3) 0.222(2) 0.6879(19) 0.211(5) Uani 0.5 1 d . P . .
C13 C 0.243(2) 0.151(2) 0.5882(19) 0.211(5) Uani 0.5 1 d . P . .

loop_
_atom_site_aniso_label
_atom_site_aniso_U_11
_atom_site_aniso_U_22
_atom_site_aniso_U_33
_atom_site_aniso_U_23
_atom_site_aniso_U_13
_atom_site_aniso_U_12
F1 0.0609(15) 0.0519(13) 0.136(3) -0.0061(14) 0.0070(15) -0.0024(11)
F2 0.099(2) 0.0637(15) 0.0828(18) 0.0107(13) 0.0037(15) -0.0303(14)
F4 0.115(2) 0.0703(17) 0.123(2) -0.0149(16) -0.060(2) -0.0221(16)
F9 0.360(10) 0.079(3) 0.154(4) 0.017(3) 0.014(5) -0.089(4)
F10 0.483(14) 0.174(5) 0.132(4) 0.104(4) -0.138(6) -0.202(7)
F11 0.217(7) 0.172(6) 0.228(8) 0.072(5) 0.027(6) -0.113(5)
C9 0.0437(18) 0.058(2) 0.0424(17) 0.0073(14) -0.0111(14) -0.0126(15)
C14 0.0385(17) 0.0492(18) 0.0472(17) 0.0056(14) -0.0103(13) -0.0091(14)
C16 0.0370(16) 0.0497(18) 0.0463(17) 0.0039(14) -0.0092(13) -0.0118(13)
C17 0.0443(17) 0.0431(16) 0.0438(17) 0.0025(13) -0.0117(14) -0.0105(13)
C19 0.0445(18) 0.0498(18) 0.0419(16) 0.0050(13) -0.0115(14) -0.0078(14)
C20 0.0472(18) 0.0490(18) 0.0431(17) -0.0009(14) -0.0122(14) -0.0072(14)
C21 0.0447(18) 0.0504(19) 0.0533(19) 0.0038(15) -0.0095(15) -0.0147(15)
C22 0.0454(18) 0.0501(19) 0.0520(19) 0.0077(15) -0.0138(15) -0.0142(15)
C23 0.0418(17) 0.0481(18) 0.0489(18) 0.0071(14) -0.0072(14) -0.0070(14)
C24 0.0467(19) 0.054(2) 0.065(2) -0.0001(17) -0.0067(17) -0.0086(16)
C25 0.0446(18) 0.0540(19) 0.0443(17) 0.0051(14) -0.0100(14) -0.0094(15)
C27 0.0482(19) 0.0532(19) 0.0494(19) 0.0092(15) -0.0081(15) -0.0125(15)
C28 0.0392(17) 0.058(2) 0.0451(17) 0.0061(14) -0.0124(14) -0.0055(14)
C35 0.055(2) 0.053(2) 0.064(2) 0.0001(17) -0.0158(17) -0.0123(16)
C37 0.0439(19) 0.061(2) 0.056(2) 0.0070(17) -0.0096(16) -0.0125(16)
C39 0.053(2) 0.054(2) 0.065(2) 0.0010(17) -0.0113(17) -0.0101(16)
C41 0.0466(19) 0.068(2) 0.0456(18) 0.0001(16) -0.0089(15) -0.0147(16)
C42 0.057(2) 0.069(2) 0.0437(18) 0.0045(16) -0.0061(16) -0.0242(18)
C44 0.056(2) 0.056(2) 0.0433(17) 0.0041(15) -0.0149(15) -0.0145(16)
C47 0.072(3) 0.071(3) 0.052(2) 0.0171(19) -0.0141(19) -0.014(2)
C52 0.069(3) 0.060(2) 0.062(2) 0.0155(18) -0.0153(19) -0.0233(19)
C54 0.057(2) 0.073(3) 0.052(2) 0.0068(18) -0.0149(17) -0.0093(19)
C57 0.050(2) 0.098(3) 0.051(2) 0.012(2) -0.0076(17) -0.007(2)
C63 0.069(3) 0.056(2) 0.074(3) -0.006(2) -0.007(2) -0.0134(19)
C68 0.077(3) 0.094(4) 0.060(3) 0.005(2) -0.022(2) -0.023(3)
C69 0.105(5) 0.065(3) 0.125(5) -0.028(3) -0.021(4) -0.009(3)
C77 0.089(3) 0.083(3) 0.058(2) 0.022(2) -0.027(2) -0.023(3)
C79 0.067(3) 0.074(3) 0.069(3) -0.003(2) -0.018(2) -0.027(2)
C85 0.091(3) 0.070(3) 0.065(3) 0.025(2) -0.019(2) -0.026(2)
C87 0.076(3) 0.072(3) 0.073(3) -0.017(2) -0.013(2) -0.026(2)
C92 0.106(4) 0.101(4) 0.100(4) -0.015(3) -0.052(4) -0.032(3)
C98 0.165(7) 0.092(5) 0.083(4) 0.038(3) -0.029(4) -0.056(5)
B50 0.0406(19) 0.0444(19) 0.051(2) 0.0068(16) -0.0107(16) -0.0102(15)
F1A 0.086(2) 0.135(3) 0.108(3) -0.013(2) -0.0251(19) -0.049(3)
F1D 0.145(4) 0.173(4) 0.136(4) 0.013(4) -0.086(3) -0.038(4)
F1F 0.145(4) 0.173(4) 0.136(4) 0.013(4) -0.086(3) -0.038(4)
F3 0.0591(12) 0.0992(19) 0.0800(18) 0.0092(17) -0.0137(13) -0.0316(12)
F5 0.0591(12) 0.0992(19) 0.0800(18) 0.0092(17) -0.0137(13) -0.0316(12)
F6 0.0591(12) 0.0992(19) 0.0800(18) 0.0092(17) -0.0137(13) -0.0316(12)
F7 0.1118(19) 0.088(2) 0.086(2) 0.0370(18) -0.0226(17) -0.009(2)
F8 0.086(2) 0.135(3) 0.108(3) -0.013(2) -0.0251(19) -0.049(3)
F12 0.076(3) 0.098(3) 0.311(12) -0.061(5) -0.007(4) 0.011(3)
F13 0.076(3) 0.098(3) 0.311(12) -0.061(5) -0.007(4) 0.011(3)
F14 0.076(3) 0.098(3) 0.311(12) -0.061(5) -0.007(4) 0.011(3)
F15 0.0589(14) 0.137(4) 0.110(3) -0.008(3) -0.0123(16) 0.011(2)
F16 0.0589(14) 0.137(4) 0.110(3) -0.008(3) -0.0123(16) 0.011(2)
F17 0.0589(14) 0.137(4) 0.110(3) -0.008(3) -0.0123(16) 0.011(2)
F18 0.1118(19) 0.088(2) 0.086(2) 0.0370(18) -0.0226(17) -0.009(2)
F19 0.1118(19) 0.088(2) 0.086(2) 0.0370(18) -0.0226(17) -0.009(2)
F21 0.086(2) 0.135(3) 0.108(3) -0.013(2) -0.0251(19) -0.049(3)
F23 0.145(4) 0.173(4) 0.136(4) 0.013(4) -0.086(3) -0.038(4)
F1C 0.086(2) 0.135(3) 0.108(3) -0.013(2) -0.0251(19) -0.049(3)
F1E 0.145(4) 0.173(4) 0.136(4) 0.013(4) -0.086(3) -0.038(4)
F1G 0.145(4) 0.173(4) 0.136(4) 0.013(4) -0.086(3) -0.038(4)
F3A 0.0591(12) 0.0992(19) 0.0800(18) 0.0092(17) -0.0137(13) -0.0316(12)
F5A 0.0591(12) 0.0992(19) 0.0800(18) 0.0092(17) -0.0137(13) -0.0316(12)
F6A 0.0591(12) 0.0992(19) 0.0800(18) 0.0092(17) -0.0137(13) -0.0316(12)
F7A 0.1118(19) 0.088(2) 0.086(2) 0.0370(18) -0.0226(17) -0.009(2)
F12A 0.076(3) 0.098(3) 0.311(12) -0.061(5) -0.007(4) 0.011(3)
F13A 0.207(8) 0.086(3) 0.150(5) 0.019(3) -0.031(5) 0.046(4)
F14A 0.209(8) 0.085(3) 0.199(7) -0.069(4) -0.087(6) 0.018(4)
F15A 0.037(3) 0.152(7) 0.233(12) -0.068(8) -0.047(5) -0.021(4)
F16A 0.0589(14) 0.137(4) 0.110(3) -0.008(3) -0.0123(16) 0.011(2)
F17A 0.0589(14) 0.137(4) 0.110(3) -0.008(3) -0.0123(16) 0.011(2)
F18A 0.1118(19) 0.088(2) 0.086(2) 0.0370(18) -0.0226(17) -0.009(2)
F19A 0.1118(19) 0.088(2) 0.086(2) 0.0370(18) -0.0226(17) -0.009(2)
F20 0.086(2) 0.135(3) 0.108(3) -0.013(2) -0.0251(19) -0.049(3)
F22 0.162(7) 0.193(7) 0.101(5) 0.061(5) -0.100(6) -0.092(6)
F24 0.145(4) 0.173(4) 0.136(4) 0.013(4) -0.086(3) -0.038(4)
Br1 0.0363(2) 0.0631(3) 0.0563(2) 0.01393(17) -0.01203(16) -0.01934(16)
Fe2 0.0430(3) 0.0489(3) 0.0442(3) 0.0101(2) -0.0166(2) -0.0094(2)
O2 0.0412(12) 0.0611(14) 0.0484(13) 0.0211(11) -0.0161(10) -0.0176(10)
N3 0.0517(17) 0.0540(17) 0.0494(16) 0.0096(13) -0.0171(13) -0.0143(13)
N4 0.0360(13) 0.0512(15) 0.0415(14) 0.0065(11) -0.0126(11) -0.0094(11)
N6 0.0480(16) 0.0602(18) 0.0456(15) 0.0072(13) -0.0110(12) -0.0146(13)
N15 0.0485(17) 0.0578(18) 0.0588(18) 0.0095(14) -0.0163(14) -0.0039(13)
N30 0.085(3) 0.0554(19) 0.0560(19) 0.0071(14) -0.0185(17) -0.0211(18)
C1 0.042(2) 0.126(4) 0.084(3) 0.016(3) -0.027(2) -0.024(2)
C2 0.047(2) 0.081(3) 0.055(2) 0.0098(18) -0.0176(16) -0.0212(18)
C3 0.037(2) 0.127(5) 0.091(4) 0.013(3) -0.008(2) -0.007(2)
C4 0.056(3) 0.090(3) 0.075(3) -0.003(2) 0.003(2) 0.003(2)
C6 0.0340(15) 0.0472(17) 0.0367(15) 0.0011(12) -0.0114(12) -0.0116(12)
C7 0.0359(15) 0.0469(17) 0.0382(15) 0.0047(12) -0.0103(12) -0.0129(13)
C8 0.0318(14) 0.0473(17) 0.0378(15) 0.0016(12) -0.0072(12) -0.0124(12)
C12 0.0352(16) 0.0507(18) 0.0500(18) 0.0131(14) -0.0139(14) -0.0091(13)
C15 0.048(2) 0.068(2) 0.056(2) 0.0011(18) -0.0097(16) -0.0065(17)
C26 0.0439(18) 0.076(2) 0.0475(19) 0.0100(17) -0.0131(15) -0.0222(17)
C29 0.063(2) 0.053(2) 0.0491(19) 0.0102(16) -0.0151(17) -0.0116(17)
C40 0.068(3) 0.063(2) 0.066(2) 0.0255(19) -0.016(2) -0.001(2)
C46 0.092(3) 0.045(2) 0.059(2) 0.0087(17) 0.000(2) -0.011(2)
C53 0.050(2) 0.065(2) 0.062(2) 0.0093(18) -0.0152(17) -0.0141(17)
C56 0.062(2) 0.057(2) 0.061(2) 0.0022(18) -0.0074(18) -0.0157(18)
C58 0.059(2) 0.114(4) 0.058(2) 0.006(2) -0.0196(19) -0.040(3)
C62 0.078(3) 0.079(3) 0.055(2) 0.012(2) -0.001(2) -0.026(2)
C66 0.057(2) 0.087(3) 0.080(3) 0.000(2) -0.036(2) -0.003(2)
C67 0.059(2) 0.062(2) 0.077(3) 0.012(2) -0.007(2) 0.0015(19)
C70 0.060(2) 0.078(3) 0.069(3) 0.008(2) -0.008(2) -0.021(2)
C71 0.084(3) 0.065(3) 0.057(2) 0.0196(19) -0.018(2) -0.016(2)
C72 0.120(4) 0.072(3) 0.068(3) 0.005(2) -0.030(3) -0.035(3)
C80 0.077(3) 0.074(3) 0.070(3) -0.011(2) -0.004(2) -0.028(2)
C82 0.079(3) 0.105(4) 0.069(3) -0.020(3) -0.004(2) -0.046(3)
C84 0.212(10) 0.075(4) 0.077(4) -0.014(3) -0.011(5) -0.024(5)
C104 0.141(6) 0.065(3) 0.073(3) 0.003(2) -0.001(3) -0.004(3)
C105 0.185(8) 0.077(4) 0.080(4) -0.003(3) -0.043(4) -0.039(5)
O1 0.173(9) 0.242(12) 0.237(13) -0.070(9) -0.061(10) -0.039(10)
C5 0.173(9) 0.242(12) 0.237(13) -0.070(9) -0.061(10) -0.039(10)
C10 0.173(9) 0.242(12) 0.237(13) -0.070(9) -0.061(10) -0.039(10)
C11 0.173(9) 0.242(12) 0.237(13) -0.070(9) -0.061(10) -0.039(10)
C13 0.173(9) 0.242(12) 0.237(13) -0.070(9) -0.061(10) -0.039(10)

loop_
_atom_type_symbol
_atom_type_description
_atom_type_scat_dispersion_real
_atom_type_scat_dispersion_imag
_atom_type_scat_source
C C 0.0181 0.0091 'International Tables Vol C Tables 4.2.6.8 and 6.1.1.4'
H H 0.0000 0.0000 'International Tables Vol C Tables 4.2.6.8 and 6.1.1.4'
B B 0.0090 0.0039 'International Tables Vol C Tables 4.2.6.8 and 6.1.1.4'
Br Br -0.6763 1.2805 'International Tables Vol C Tables 4.2.6.8 and 6.1.1.4'
F F 0.0727 0.0534 'International Tables Vol C Tables 4.2.6.8 and 6.1.1.4'
Fe Fe -1.1336 3.1974 'International Tables Vol C Tables 4.2.6.8 and 6.1.1.4'
N N 0.0311 0.0180 'International Tables Vol C Tables 4.2.6.8 and 6.1.1.4'
O O 0.0492 0.0322 'International Tables Vol C Tables 4.2.6.8 and 6.1.1.4'

loop_
_geom_angle_atom_site_label_1
_geom_angle_atom_site_label_2
_geom_angle_atom_site_label_3
_geom_angle
_geom_angle_site_symmetry_1
_geom_angle_site_symmetry_3
C22 C9 C37 119.3(3) . .
C28 C9 C22 120.9(3) . .
C28 C9 C37 119.7(3) . .
C16 C14 C22 115.7(3) . .
C16 C14 B50 122.2(3) . .
C22 C14 B50 121.9(3) . .
C14 C16 C19 122.6(3) . .
C20 C17 C25 116.0(3) . .
C20 C17 B50 121.4(3) . .
C25 C17 B50 122.3(3) . .
C16 C19 C24 118.4(3) . .
C28 C19 C16 120.9(3) . .
C28 C19 C24 120.7(3) . .
C44 C20 C17 122.0(3) . .
C35 C21 B50 121.5(3) . .
C39 C21 C35 115.4(4) . .
C39 C21 B50 122.6(3) . .
C9 C22 C14 122.1(3) . .
C27 C23 C52 116.3(3) . .
C27 C23 B50 121.6(3) . .
C52 C23 B50 121.8(3) . .
F1 C24 F4 106.2(4) . .
F1 C24 C19 113.9(3) . .
F2 C24 F1 106.9(3) . .
F2 C24 F4 104.6(3) . .
F2 C24 C19 112.1(3) . .
F4 C24 C19 112.5(3) . .
C17 C25 C41 122.7(3) . .
C54 C27 C23 123.0(4) . .
C19 C28 C9 117.8(3) . .
C79 C35 C21 122.6(4) . .
F3 C37 C9 114.8(4) . .
F3 C37 F5 103.1(5) . .
F5 C37 C9 112.5(4) . .
F6 C37 C9 113.4(4) . .
F6 C37 F3 106.8(5) . .
F6 C37 F5 105.3(5) . .
F3A C37 C9 109.9(4) . .
F3A C37 F5A 106.5(5) . .
F5A C37 C9 111.2(4) . .
F6A C37 C9 113.3(4) . .
F6A C37 F3A 107.9(5) . .
F6A C37 F5A 107.8(5) . .
C21 C39 C63 122.8(4) . .
C25 C41 C57 119.8(4) . .
C42 C41 C25 119.8(4) . .
C42 C41 C57 120.4(4) . .
C44 C42 C41 118.6(3) . .
C20 C44 C47 119.3(4) . .
C42 C44 C20 121.1(3) . .
C42 C44 C47 119.5(4) . .
F7 C47 C44 120.3(5) . .
F7 C47 F18 102.4(6) . .
F7 C47 F19 111.2(5) . .
F18 C47 C44 107.8(4) . .
F19 C47 C44 112.8(4) . .
F19 C47 F18 99.6(6) . .
F7A C47 C44 118.3(5) . .
F7A C47 F18A 110.1(7) . .
F7A C47 F19A 105.5(6) . .
F18A C47 C44 108.7(5) . .
F19A C47 C44 110.6(5) . .
F19A C47 F18A 102.4(6) . .
C85 C52 C23 121.1(4) . .
C27 C54 C68 119.6(4) . .
C77 C54 C27 119.7(4) . .
C77 C54 C68 120.7(4) . .
F15 C57 C41 114.5(5) . .
F15 C57 F16 102.5(6) . .
F15 C57 F17 119.1(7) . .
F16 C57 C41 109.2(5) . .
F17 C57 C41 112.7(4) . .
F17 C57 F16 96.0(6) . .
F15A C57 C41 112.0(5) . .
F15A C57 F17A 99.5(7) . .
F16A C57 C41 116.2(5) . .
F16A C57 F15A 109.4(7) . .
F16A C57 F17A 105.3(6) . .
F17A C57 C41 113.0(5) . .
C39 C63 C69 119.4(5) . .
C87 C63 C39 120.0(4) . .
C87 C63 C69 120.6(5) . .
F1A C68 C54 109.9(8) . .
F1A C68 F21 110.5(11) . .
F8 C68 C54 121.8(8) . .
F8 C68 F1A 103.9(9) . .
F8 C68 F21 103.0(12) . .
F21 C68 C54 107.4(8) . .
F1C C68 C54 113.8(4) . .
F1C C68 F20 99.5(5) . .
F20 C68 C54 110.2(5) . .
F22 C68 C54 117.6(5) . .
F22 C68 F1C 109.0(6) . .
F22 C68 F20 104.8(7) . .
F12 C69 C63 112.7(13) . .
F13 C69 C63 109.8(15) . .
F13 C69 F12 102.1(16) . .
F14 C69 C63 120.9(19) . .
F14 C69 F12 114(3) . .
F14 C69 F13 94(3) . .
F12A C69 C63 114.5(5) . .
F12A C69 F13A 105.7(8) . .
F12A C69 F14A 105.9(7) . .
F13A C69 C63 111.9(6) . .
F14A C69 C63 114.4(6) . .
F14A C69 F13A 103.5(7) . .
C54 C77 C85 118.8(4) . .
C35 C79 C92 120.0(5) . .
C87 C79 C35 119.4(4) . .
C87 C79 C92 120.6(5) . .
C52 C85 C77 121.0(4) . .
C52 C85 C98 118.1(5) . .
C77 C85 C98 120.9(5) . .
C63 C87 C79 119.7(4) . .
C79 C92 F1D 114.1(5) . .
F1F C92 C79 112.7(6) . .
F1F C92 F1D 102.7(8) . .
F23 C92 C79 115.5(7) . .
F23 C92 F1D 106.1(8) . .
F23 C92 F1F 104.4(7) . .
F1E C92 C79 118.5(7) . .
F1E C92 F1G 87.3(11) . .
F1E C92 F24 119.7(9) . .
F1G C92 C79 110.2(7) . .
F1G C92 F24 98.2(9) . .
F24 C92 C79 115.4(8) . .
F9 C98 F10 113.4(8) . .
F9 C98 F11 99.9(8) . .
F9 C98 C85 115.7(6) . .
F10 C98 F11 99.0(8) . .
F10 C98 C85 114.4(7) . .
F11 C98 C85 112.2(7) . .
C14 B50 C17 112.5(3) . .
C14 B50 C21 112.6(3) . .
C14 B50 C23 104.2(3) . .
C17 B50 C21 102.1(3) . .
C23 B50 C17 111.9(3) . .
C23 B50 C21 113.9(3) . .
C69 F13 F14 38.0(16) . .
C69 F14 F13 48(2) . .
C92 F1E F1G 47.5(8) . .
C92 F1G F1E 45.3(7) . .
O2 Fe2 N3 90.09(10) . .
O2 Fe2 N4 76.45(10) . .
O2 Fe2 N6 107.62(12) . .
O2 Fe2 N15 167.70(11) . .
O2 Fe2 N30 103.20(13) . .
N3 Fe2 N15 78.25(12) . .
N4 Fe2 N3 165.81(11) . .
N4 Fe2 N15 115.47(11) . .
N6 Fe2 N3 88.49(12) . .
N6 Fe2 N4 91.31(11) . .
N6 Fe2 N15 76.29(12) . .
N6 Fe2 N30 148.24(14) . .
N30 Fe2 N3 99.01(13) . .
N30 Fe2 N4 88.57(12) . .
N30 Fe2 N15 75.17(13) . .
C7 O2 Fe2 119.1(2) . .
C29 N3 Fe2 115.6(3) . .
C53 N3 Fe2 124.6(3) . .
C53 N3 C29 118.9(3) . .
C6 N4 Fe2 115.8(2) . .
C6 N4 C12 124.7(3) . .
C12 N4 Fe2 118.7(2) . .
C26 N6 Fe2 119.4(3) . .
C26 N6 C56 118.8(4) . .
C56 N6 Fe2 121.6(3) . .
C40 N15 Fe2 106.0(2) . .
C40 N15 C66 112.9(4) . .
C40 N15 C67 109.4(3) . .
C66 N15 Fe2 109.9(3) . .
C66 N15 C67 112.6(4) . .
C67 N15 Fe2 105.5(2) . .
C46 N30 Fe2 116.8(3) . .
C46 N30 C72 118.9(4) . .
C72 N30 Fe2 123.7(4) . .
C2 C1 C3 120.5(5) . .
C1 C2 C12 119.6(4) . .
C4 C3 C1 120.0(4) . .
C3 C4 C15 120.4(5) . .
N4 C6 C7 111.8(3) . .
N4 C6 C8 130.3(3) . .
C8 C6 C7 117.9(3) . .
O2 C7 C6 116.7(3) . .
O2 C7 C8 123.2(3) . 2_666
C8 C7 C6 119.9(3) 2_666 .
C6 C8 Br1 122.4(2) . .
C7 C8 Br1 115.6(2) 2_666 .
C7 C8 C6 121.9(3) 2_666 .
C2 C12 N4 120.1(3) . .
C2 C12 C15 119.8(3) . .
C15 C12 N4 119.8(3) . .
C12 C15 C4 119.7(4) . .
N6 C26 C58 121.6(4) . .
N6 C26 C66 116.5(3) . .
C58 C26 C66 121.7(4) . .
N3 C29 C40 116.4(3) . .
N3 C29 C71 121.6(4) . .
C71 C29 C40 121.9(4) . .
N15 C40 C29 114.4(3) . .
N30 C46 C67 116.6(4) . .
N30 C46 C104 121.7(5) . .
C104 C46 C67 121.6(5) . .
N3 C53 C70 122.8(4) . .
N6 C56 C80 122.4(4) . .
C26 C58 C82 118.4(4) . .
C71 C62 C70 118.8(4) . .
N15 C66 C26 113.8(3) . .
N15 C67 C46 111.4(4) . .
C53 C70 C62 118.6(4) . .
C62 C71 C29 119.3(4) . .
N30 C72 C105 122.1(6) . .
C82 C80 C56 118.9(5) . .
C80 C82 C58 120.0(4) . .
C104 C84 C105 120.2(6) . .
C84 C104 C46 118.3(7) . .
C72 C105 C84 118.8(7) . .
C11 O1 C13 99(2) . .
C11 C5 C10 113(2) . .
C13 C10 C5 112.4(19) . .
C5 C11 O1 110(2) . .
C10 C13 O1 103(2) . .

loop_
_geom_bond_atom_site_label_1
_geom_bond_atom_site_label_2
_geom_bond_distance
_geom_bond_site_symmetry_2
F1 C24 1.327(5) .
F2 C24 1.325(5) .
F4 C24 1.337(5) .
F9 C98 1.243(9) .
F10 C98 1.262(8) .
F11 C98 1.291(11) .
C9 C22 1.396(5) .
C9 C28 1.388(5) .
C9 C37 1.489(5) .
C14 C16 1.391(5) .
C14 C22 1.401(5) .
C14 B50 1.636(5) .
C16 C19 1.393(5) .
C17 C20 1.393(5) .
C17 C25 1.395(5) .
C17 B50 1.639(5) .
C19 C24 1.485(5) .
C19 C28 1.383(5) .
C20 C44 1.386(5) .
C21 C35 1.402(6) .
C21 C39 1.380(6) .
C21 B50 1.642(5) .
C23 C27 1.391(5) .
C23 C52 1.403(5) .
C23 B50 1.638(5) .
C25 C41 1.397(5) .
C27 C54 1.385(6) .
C35 C79 1.390(6) .
C37 F3 1.327(9) .
C37 F5 1.372(9) .
C37 F6 1.321(8) .
C37 F3A 1.337(9) .
C37 F5A 1.348(9) .
C37 F6A 1.337(9) .
C39 C63 1.396(6) .
C41 C42 1.384(6) .
C41 C57 1.488(6) .
C42 C44 1.382(6) .
C44 C47 1.482(6) .
C47 F7 1.263(10) .
C47 F18 1.424(10) .
C47 F19 1.344(9) .
C47 F7A 1.304(11) .
C47 F18A 1.393(12) .
C47 F19A 1.356(10) .
C52 C85 1.386(6) .
C54 C68 1.477(7) .
C54 C77 1.379(7) .
C57 F15 1.267(10) .
C57 F16 1.394(10) .
C57 F17 1.299(9) .
C57 F15A 1.321(9) .
C57 F16A 1.307(11) .
C57 F17A 1.364(11) .
C63 C69 1.483(8) .
C63 C87 1.359(7) .
C68 F1A 1.313(18) .
C68 F8 1.29(2) .
C68 F21 1.33(2) .
C68 F1C 1.341(8) .
C68 F20 1.392(9) .
C68 F22 1.312(8) .
C69 F12 1.38(3) .
C69 F13 1.33(4) .
C69 F14 1.10(3) .
C69 F12A 1.311(9) .
C69 F13A 1.334(9) .
C69 F14A 1.328(8) .
C77 C85 1.391(8) .
C79 C87 1.384(7) .
C79 C92 1.456(8) .
C85 C98 1.497(8) .
C92 F1D 1.468(13) .
C92 F1F 1.351(12) .
C92 F23 1.330(13) .
C92 F1E 1.257(17) .
C92 F1G 1.303(13) .
C92 F24 1.339(16) .
F13 F14 1.78(6) .
F1E F1G 1.77(2) .
Br1 C8 1.892(3) .
Fe2 O2 1.997(2) .
Fe2 N3 2.169(3) .
Fe2 N4 2.158(3) .
Fe2 N6 2.141(3) .
Fe2 N15 2.283(3) .
Fe2 N30 2.145(4) .
O2 C7 1.288(4) .
N3 C29 1.335(5) .
N3 C53 1.332(5) .
N4 C6 1.302(4) .
N4 C12 1.426(4) .
N6 C26 1.329(5) .
N6 C56 1.345(5) .
N15 C40 1.468(6) .
N15 C66 1.471(6) .
N15 C67 1.482(6) .
N30 C46 1.340(6) .
N30 C72 1.346(6) .
C1 C2 1.383(6) .
C1 C3 1.383(8) .
C2 C12 1.384(5) .
C3 C4 1.364(8) .
C4 C15 1.392(6) .
C6 C7 1.510(4) .
C6 C8 1.423(5) .
C7 C8 1.368(5) 2_666
C8 C7 1.368(5) 2_666
C12 C15 1.390(6) .
C26 C58 1.390(6) .
C26 C66 1.502(7) .
C29 C40 1.510(6) .
C29 C71 1.390(6) .
C46 C67 1.496(7) .
C46 C104 1.388(7) .
C53 C70 1.377(6) .
C56 C80 1.384(6) .
C58 C82 1.397(8) .
C62 C70 1.384(7) .
C62 C71 1.376(7) .
C72 C105 1.367(9) .
C80 C82 1.337(8) .
C84 C104 1.372(11) .
C84 C105 1.372(12) .
O1 C11 1.36(3) .
O1 C13 1.55(3) .
C5 C10 1.28(4) .
C5 C11 1.18(3) .
C10 C13 1.22(3) .

loop_
_geom_hbond_atom_site_label_D
_geom_hbond_atom_site_label_H
_geom_hbond_atom_site_label_A
_geom_hbond_distance_DH
_geom_hbond_distance_HA
_geom_hbond_distance_DA
_geom_hbond_angle_DHA
_geom_hbond_site_symmetry_A
C1 H1 F4 0.94 2.64 3.279(7) 125.6 .
C2 H2 F4 0.94 2.98 3.449(5) 112.5 .
C53 H53 F1 0.94 2.53 3.237(5) 131.8 1_455
C53 H53 O2 0.94 2.55 3.096(5) 116.9 .
C56 H56 F6A 0.94 2.46 3.329(10) 153.6 1_455
C58 H58 F2 0.94 2.73 3.379(6) 126.9 .
C70 H70 F1 0.94 2.84 3.374(6) 117.1 1_455
C71 H71 F12 0.94 2.59 3.48(4) 156.8 1_545
C72 H72 F22 0.94 2.76 3.494(9) 135.8 2_666
C72 H72 O2 0.94 2.93 3.448(6) 116.2 .
C84 H84 F11 0.94 2.93 3.391(14) 111.5 2_766
C104 H104 F11 0.94 2.79 3.308(10) 116.0 2_766

loop_
_geom_torsion_atom_site_label_1
_geom_torsion_atom_site_label_2
_geom_torsion_atom_site_label_3
_geom_torsion_atom_site_label_4
_geom_torsion
_geom_torsion_site_symmetry_4
C14 C16 C19 C24 176.5(3) .
C14 C16 C19 C28 -1.9(5) .
C16 C14 C22 C9 -0.3(5) .
C16 C14 B50 C17 31.3(5) .
C16 C14 B50 C21 145.9(3) .
C16 C14 B50 C23 -90.2(4) .
C16 C19 C24 F1 -173.6(3) .
C16 C19 C24 F2 -52.0(5) .
C16 C19 C24 F4 65.5(5) .
C16 C19 C28 C9 0.0(5) .
C17 C20 C44 C42 -0.4(6) .
C17 C20 C44 C47 177.9(4) .
C17 C25 C41 C42 -0.1(6) .
C17 C25 C41 C57 -179.1(4) .
C20 C17 C25 C41 -0.6(5) .
C20 C17 B50 C14 37.1(4) .
C20 C17 B50 C21 -83.7(4) .
C20 C17 B50 C23 154.1(3) .
C20 C44 C47 F7 158.4(6) .
C20 C44 C47 F18 41.7(6) .
C20 C44 C47 F19 -67.2(6) .
C20 C44 C47 F7A 7.8(8) .
C20 C44 C47 F18A 134.3(6) .
C20 C44 C47 F19A -114.0(5) .
C21 C35 C79 C87 -1.4(7) .
C21 C35 C79 C92 178.0(5) .
C21 C39 C63 C69 -179.8(5) .
C21 C39 C63 C87 -0.6(7) .
C22 C9 C28 C19 1.6(5) .
C22 C9 C37 F3 -34.4(6) .
C22 C9 C37 F5 -152.0(5) .
C22 C9 C37 F6 88.6(6) .
C22 C9 C37 F3A -58.6(6) .
C22 C9 C37 F5A 59.0(6) .
C22 C9 C37 F6A -179.3(5) .
C22 C14 C16 C19 1.9(5) .
C22 C14 B50 C17 -153.9(3) .
C22 C14 B50 C21 -39.2(4) .
C22 C14 B50 C23 84.6(4) .
C23 C27 C54 C68 -177.3(4) .
C23 C27 C54 C77 1.7(6) .
C23 C52 C85 C77 -1.6(8) .
C23 C52 C85 C98 177.4(6) .
C24 C19 C28 C9 -178.3(3) .
C25 C17 C20 C44 0.8(5) .
C25 C17 B50 C14 -149.8(3) .
C25 C17 B50 C21 89.3(4) .
C25 C17 B50 C23 -32.9(5) .
C25 C41 C42 C44 0.7(6) .
C25 C41 C57 F15 -164.2(7) .
C25 C41 C57 F16 -49.9(6) .
C25 C41 C57 F17 55.4(8) .
C25 C41 C57 F15A 121.8(7) .
C25 C41 C57 F16A -5.0(8) .
C25 C41 C57 F17A -126.8(6) .
C27 C23 C52 C85 2.1(6) .
C27 C23 B50 C14 83.6(4) .
C27 C23 B50 C17 -38.2(5) .
C27 C23 B50 C21 -153.3(3) .
C27 C54 C68 F1A 88.0(11) .
C27 C54 C68 F8 -33.6(12) .
C27 C54 C68 F21 -151.6(10) .
C27 C54 C68 F1C 51.7(7) .
C27 C54 C68 F20 -59.1(6) .
C27 C54 C68 F22 -179.1(7) .
C27 C54 C77 C85 -1.0(7) .
C28 C9 C22 C14 -1.5(5) .
C28 C9 C37 F3 148.4(5) .
C28 C9 C37 F5 30.9(6) .
C28 C9 C37 F6 -88.5(6) .
C28 C9 C37 F3A 124.2(5) .
C28 C9 C37 F5A -118.1(5) .
C28 C9 C37 F6A 3.5(6) .
C28 C19 C24 F1 4.8(5) .
C28 C19 C24 F2 126.3(4) .
C28 C19 C24 F4 -116.2(4) .
C35 C21 C39 C63 0.7(6) .
C35 C21 B50 C14 -34.2(5) .
C35 C21 B50 C17 86.6(4) .
C35 C21 B50 C23 -152.5(3) .
C35 C79 C87 C63 1.5(7) .
C35 C79 C92 F1D 15.6(10) .
C35 C79 C92 F1F -101.1(7) .
C35 C79 C92 F23 139.0(8) .
C35 C79 C92 F1E -26.9(13) .
C35 C79 C92 F1G 71.2(10) .
C35 C79 C92 F24 -178.7(9) .
C37 C9 C22 C14 -178.6(3) .
C37 C9 C28 C19 178.7(3) .
C39 C21 C35 C79 0.4(6) .
C39 C21 B50 C14 154.3(3) .
C39 C21 B50 C17 -84.9(4) .
C39 C21 B50 C23 36.0(5) .
C39 C63 C69 F12 1(2) .
C39 C63 C69 F13 114(2) .
C39 C63 C69 F14 -139(4) .
C39 C63 C69 F12A 56.8(10) .
C39 C63 C69 F13A -63.5(8) .
C39 C63 C69 F14A 179.3(7) .
C39 C63 C87 C79 -0.5(7) .
C41 C42 C44 C20 -0.4(6) .
C41 C42 C44 C47 -178.7(4) .
C42 C41 C57 F15 16.8(8) .
C42 C41 C57 F16 131.1(5) .
C42 C41 C57 F17 -123.6(7) .
C42 C41 C57 F15A -57.2(8) .
C42 C41 C57 F16A 176.0(7) .
C42 C41 C57 F17A 54.2(8) .
C42 C44 C47 F7 -23.3(8) .
C42 C44 C47 F18 -140.0(5) .
C42 C44 C47 F19 111.1(6) .
C42 C44 C47 F7A -173.9(6) .
C42 C44 C47 F18A -47.4(7) .
C42 C44 C47 F19A 64.3(6) .
C52 C23 C27 C54 -2.2(6) .
C52 C23 B50 C14 -89.5(4) .
C52 C23 B50 C17 148.7(4) .
C52 C23 B50 C21 33.6(5) .
C52 C85 C98 F9 -57.6(11) .
C52 C85 C98 F10 167.8(8) .
C52 C85 C98 F11 56.2(9) .
C54 C77 C85 C52 1.0(8) .
C54 C77 C85 C98 -177.9(6) .
C57 C41 C42 C44 179.6(4) .
C63 C69 F13 F14 125(3) .
C63 C69 F14 F13 -116(3) .
C68 C54 C77 C85 178.0(5) .
C69 C63 C87 C79 178.7(5) .
C77 C54 C68 F1A -91.0(11) .
C77 C54 C68 F8 147.4(11) .
C77 C54 C68 F21 29.3(11) .
C77 C54 C68 F1C -127.4(6) .
C77 C54 C68 F20 121.8(6) .
C77 C54 C68 F22 1.8(10) .
C77 C85 C98 F9 121.3(9) .
C77 C85 C98 F10 -13.2(12) .
C77 C85 C98 F11 -124.9(8) .
C79 C92 F1E F1G 111.6(10) .
C79 C92 F1G F1E -119.4(8) .
C87 C63 C69 F12 -178(2) .
C87 C63 C69 F13 -65(2) .
C87 C63 C69 F14 42(4) .
C87 C63 C69 F12A -122.4(8) .
C87 C63 C69 F13A 117.3(7) .
C87 C63 C69 F14A 0.1(10) .
C87 C79 C92 F1D -165.0(7) .
C87 C79 C92 F1F 78.4(8) .
C87 C79 C92 F23 -41.5(10) .
C87 C79 C92 F1E 152.5(11) .
C87 C79 C92 F1G -109.3(9) .
C87 C79 C92 F24 0.8(12) .
C92 C79 C87 C63 -178.0(5) .
B50 C14 C16 C19 177.1(3) .
B50 C14 C22 C9 -175.5(3) .
B50 C17 C20 C44 174.3(3) .
B50 C17 C25 C41 -174.0(3) .
B50 C21 C35 C79 -171.7(4) .
B50 C21 C39 C63 172.6(4) .
B50 C23 C27 C54 -175.7(4) .
B50 C23 C52 C85 175.6(4) .
F1D C92 F1E F1G 17.9(11) .
F1D C92 F1G F1E -14.1(9) .
F1F C92 F1E F1G -144.6(7) .
F1F C92 F1G F1E 50.3(12) .
F12 C69 F13 F14 -115(3) .
F12 C69 F14 F13 105.1(19) .
F23 C92 F1E F1G -53.1(11) .
F23 C92 F1G F1E 131.7(9) .
F12A C69 F13 F14 -129(3) .
F12A C69 F14 F13 48(3) .
F13A C69 F13 F14 -59(3) .
F13A C69 F14 F13 141.7(17) .
F14A C69 F13 F14 17(3) .
F14A C69 F14 F13 -25(3) .
F24 C92 F1E F1G -97.9(12) .
F24 C92 F1G F1E 119.6(10) .
Fe2 O2 C7 C6 -2.6(4) .
Fe2 O2 C7 C8 173.3(2) 2_666
Fe2 N3 C29 C40 -15.3(5) .
Fe2 N3 C29 C71 168.7(3) .
Fe2 N3 C53 C70 -169.6(3) .
Fe2 N4 C6 C7 -3.1(3) .
Fe2 N4 C6 C8 178.3(3) .
Fe2 N4 C12 C2 -75.3(4) .
Fe2 N4 C12 C15 98.3(3) .
Fe2 N6 C26 C58 -174.8(3) .
Fe2 N6 C26 C66 10.1(5) .
Fe2 N6 C56 C80 175.3(3) .
Fe2 N15 C40 C29 -32.0(4) .
Fe2 N15 C66 C26 21.4(5) .
Fe2 N15 C67 C46 -39.2(4) .
Fe2 N30 C46 C67 5.0(5) .
Fe2 N30 C46 C104 -171.7(4) .
Fe2 N30 C72 C105 170.1(4) .
N3 C29 C40 N15 33.6(6) .
N3 C29 C71 C62 1.4(7) .
N3 C53 C70 C62 2.3(7) .
N4 C6 C7 O2 3.8(4) .
N4 C6 C7 C8 -172.2(3) 2_666
N4 C6 C8 Br1 -12.3(5) .
N4 C6 C8 C7 171.8(3) 2_666
N4 C12 C15 C4 -175.6(4) .
N6 C26 C58 C82 -0.5(6) .
N6 C26 C66 N15 -21.6(6) .
N6 C56 C80 C82 -0.6(7) .
N30 C46 C67 N15 25.2(5) .
N30 C46 C104 C84 1.3(8) .
N30 C72 C105 C84 0.6(9) .
C1 C2 C12 N4 176.3(4) .
C1 C2 C12 C15 2.6(6) .
C1 C3 C4 C15 0.6(9) .
C2 C1 C3 C4 0.0(9) .
C2 C12 C15 C4 -2.0(6) .
C3 C1 C2 C12 -1.6(8) .
C3 C4 C15 C12 0.4(8) .
C6 N4 C12 C2 115.1(4) .
C6 N4 C12 C15 -71.2(5) .
C7 C6 C8 Br1 169.2(2) .
C7 C6 C8 C7 -6.7(5) 2_666
C8 C6 C7 O2 -177.4(3) .
C8 C6 C7 C8 6.6(5) 2_666
C12 N4 C6 C7 166.7(3) .
C12 N4 C6 C8 -11.9(6) .
C26 N6 C56 C80 -0.2(6) .
C26 C58 C82 C80 -0.3(7) .
C29 N3 C53 C70 -0.9(6) .
C40 N15 C66 C26 -96.7(4) .
C40 N15 C67 C46 74.4(4) .
C40 C29 C71 C62 -174.4(5) .
C46 N30 C72 C105 -0.3(7) .
C53 N3 C29 C40 175.0(4) .
C53 N3 C29 C71 -1.0(6) .
C56 N6 C26 C58 0.8(5) .
C56 N6 C26 C66 -174.3(4) .
C56 C80 C82 C58 0.8(7) .
C58 C26 C66 N15 163.3(4) .
C66 N15 C40 C29 88.4(4) .
C66 N15 C67 C46 -159.1(4) .
C66 C26 C58 C82 174.3(4) .
C67 N15 C40 C29 -145.3(4) .
C67 N15 C66 C26 138.7(4) .
C67 C46 C104 C84 -175.2(5) .
C70 C62 C71 C29 0.1(7) .
C71 C29 C40 N15 -150.4(4) .
C71 C62 C70 C53 -1.9(7) .
C72 N30 C46 C67 175.9(4) .
C72 N30 C46 C104 -0.7(7) .
C104 C46 C67 N15 -158.2(4) .
C104 C84 C105 C72 0.0(11) .
C105 C84 C104 C46 -0.9(10) .
C5 C10 C13 O1 -10(5) .
C10 C5 C11 O1 -15(6) .
C11 O1 C13 C10 2(4) .
C11 C5 C10 C13 17(6) .
C13 O1 C11 C5 7(4) .

loop_
_smtbx_masks_void_nr
_smtbx_masks_void_average_x
_smtbx_masks_void_average_y
_smtbx_masks_void_average_z
_smtbx_masks_void_volume
_smtbx_masks_void_count_electrons
1 -0.500 0.000 0.500 644.4 3.3
